data_2021297
loop_
_publ_author_name
'Kalinowska-T\/lu\'scik, Justyna'
'Piaskowska, Agata'
'Ko\/laczkowski, Marcin'

_publ_section_title
;
 Multifunctional arylsulfonamide derivatives with 5-HT~6~/5-HT~7~ receptor
 antagonistic activity: a structural study
;
_journal_issue 11
_journal_name_full 'Acta Crystallographica Section C'
_journal_page_first
;
;
_journal_paper_doi 10.1107/S2053229618013748
_journal_volume 74
_journal_year 2018
_chemical_formula_iupac 'C22 H27 F N3 O3 S +, Cl -'
_chemical_formula_moiety 'C22 H27 F N3 O3 S +, Cl -'
_chemical_formula_sum 'C22 H27 Cl F N3 O3 S'
_chemical_formula_weight 467.97
_chemical_name_systematic
'4-(6-Fluoro-1,2-benzoxazol-3-yl)-1-[3-(3-methylbenzenesulfonamido)propyl]piperidin-1-ium chloride'
_space_group_IT_number 15
_symmetry_cell_setting monoclinic
_symmetry_space_group_name_Hall '-C 2yc'
_symmetry_space_group_name_H-M 'C 1 2/c 1'
_atom_sites_solution_hydrogens mixed
_audit_creation_method 'WinGX routine CIF_UPDATE'
_cell_angle_alpha 90
_cell_angle_beta 95.453(2)
_cell_angle_gamma 90
_cell_formula_units_Z 8
_cell_length_a 21.1233(4)
_cell_length_b 6.4503(2)
_cell_length_c 33.9243(9)
_cell_measurement_reflns_used 6017
_cell_measurement_temperature 116(2)
_cell_measurement_theta_max 70.328
_cell_measurement_theta_min 4.192
_cell_volume 4601.3(2)
_computing_cell_refinement
;
CrysAlis PRO (Rigaku OD, 2015)
;
_computing_data_collection
;
CrysAlis PRO (Rigaku OD, 2015)
;
_computing_data_reduction
;
CrysAlis PRO (Rigaku OD, 2015)
;
_computing_molecular_graphics
;
Mercury (Macrae <i>et al.</i>,  2008)
;
_computing_publication_material
;
WinGX (Farrugia, 2012) and publCIF (Westrip, 2010)
;
_computing_structure_refinement
;
SHELXL2014 (Sheldrick, 2015)
;
_computing_structure_solution
;
SIR2004 (Burla <i>et al.</i>,  2005)
;
_diffrn_ambient_temperature 116(2)
_diffrn_detector_area_resol_mean 10.3756
_diffrn_measured_fraction_theta_full 1
_diffrn_measured_fraction_theta_max 0.996
_diffrn_measurement_device_type 'Rigaku OD SuperNova Dual source diffractometer with an Atlas detector'
_diffrn_measurement_method '\w scans'
_diffrn_radiation_monochromator mirror
_diffrn_radiation_type CuK\a
_diffrn_radiation_wavelength 1.54184
_diffrn_reflns_av_R_equivalents 0.0766
_diffrn_reflns_av_unetI/netI 0.1021
_diffrn_reflns_limit_h_max 25
_diffrn_reflns_limit_h_min -25
_diffrn_reflns_limit_k_max 7
_diffrn_reflns_limit_k_min -7
_diffrn_reflns_limit_l_max 41
_diffrn_reflns_limit_l_min -41
_diffrn_reflns_number 30959
_diffrn_reflns_theta_full 67.684
_diffrn_reflns_theta_max 71.256
_diffrn_reflns_theta_min 4.205
_exptl_absorpt_coefficient_mu 2.631
_exptl_absorpt_correction_T_max 1
_exptl_absorpt_correction_T_min 0.63136
_exptl_absorpt_correction_type multi-scan
_exptl_absorpt_process_details
;
(CrysAlis PRO; Rigaku OD, 2015)
;
_exptl_crystal_colour white
_exptl_crystal_density_diffrn 1.351
_exptl_crystal_description plate
_exptl_crystal_F_000 1968
_exptl_crystal_size_max 0.2
_exptl_crystal_size_mid 0.2
_exptl_crystal_size_min 0.02
_refine_diff_density_max 0.273
_refine_diff_density_min -0.393
_refine_ls_extinction_method none
_refine_ls_goodness_of_fit_ref 1.024
_refine_ls_hydrogen_treatment mixed
_refine_ls_matrix_type full
_refine_ls_number_parameters 360
_refine_ls_number_reflns 4449
_refine_ls_number_restraints 14
_refine_ls_restrained_S_all 1.024
_refine_ls_R_factor_all 0.0636
_refine_ls_R_factor_gt 0.0418
_refine_ls_shift/su_max 0
_refine_ls_shift/su_mean 0
_refine_ls_structure_factor_coef Fsqd
_refine_ls_weighting_details 'w=1/[\s^2^(Fo^2^)+(0.0445P)^2^+5.0472P] where P=(Fo^2^+2Fc^2^)/3'
_refine_ls_weighting_scheme calc
_refine_ls_wR_factor_gt 0.0936
_refine_ls_wR_factor_ref 0.1056
_reflns_number_gt 3374
_reflns_number_total 4449
_reflns_threshold_expression 'I > 2\s(I)'
_cod_data_source_file sk3705sup1.cif
_cod_data_source_block I
_cod_original_sg_symbol_H-M 'C 2/c'
_cod_database_code 2021297
_shelx_estimated_absorpt_t_min 0.621
_shelx_estimated_absorpt_t_max 0.949
_shelxl_version_number 2014/6

loop_
_symmetry_equiv_pos_as_xyz
'x, y, z'
'-x, y, -z+1/2'
'x+1/2, y+1/2, z'
'-x+1/2, y+1/2, -z+1/2'
'-x, -y, -z'
'x, -y, z-1/2'
'-x+1/2, -y+1/2, -z'
'x+1/2, -y+1/2, z-1/2'

loop_
_atom_site_type_symbol
_atom_site_label
_atom_site_fract_x
_atom_site_fract_y
_atom_site_fract_z
_atom_site_U_iso_or_equiv
_atom_site_adp_type
_atom_site_calc_flag
_atom_site_occupancy
_atom_site_disorder_assembly
_atom_site_disorder_group
S S21 0.03439(2) -0.04760(9) 0.18821(2) 0.02593(14) Uani d 1 . .
Cl Cl1 0.27607(2) 0.33886(9) 0.32176(2) 0.03225(15) Uani d 1 . .
O O21B 0.03759(7) -0.2543(3) 0.20382(5) 0.0336(4) Uani d 1 . .
O O21A -0.01604(7) 0.0877(3) 0.19743(5) 0.0339(4) Uani d 1 . .
N N13 0.14419(8) 0.5204(3) 0.29581(5) 0.0229(4) Uani d 1 . .
N N20 0.10115(9) 0.0613(3) 0.20281(6) 0.0271(4) Uani d 1 . .
C C17 0.15028(10) 0.3900(4) 0.22626(6) 0.0280(5) Uani d 1 . .
H H17A 0.1895 0.3108 0.2344 0.034 Uiso calc 1 . .
H H17B 0.1627 0.5295 0.2176 0.034 Uiso calc 1 . .
C C18 0.11220(11) 0.2794(4) 0.19223(6) 0.0294(5) Uani d 1 . .
H H18A 0.0709 0.3503 0.1861 0.035 Uiso calc 1 . .
H H18B 0.1357 0.2847 0.1683 0.035 Uiso calc 1 . .
C C10 0.15574(10) 0.8370(4) 0.35865(7) 0.0320(5) Uani d 1 . .
H H10 0.1154 0.916 0.3521 0.038 Uiso calc 1 A 1
C C12 0.10547(10) 0.5048(4) 0.33071(6) 0.0278(5) Uani d 1 . .
H H12A 0.0986 0.3568 0.3368 0.033 Uiso calc 1 . .
H H12B 0.0634 0.5695 0.3239 0.033 Uiso calc 1 . .
C C16 0.11054(10) 0.4097(3) 0.26110(6) 0.0259(5) Uani d 1 . .
H H16A 0.0709 0.4854 0.2524 0.031 Uiso calc 1 . .
H H16B 0.0986 0.2693 0.2695 0.031 Uiso calc 1 . .
C C15 0.19407(11) 0.8441(4) 0.32259(7) 0.0329(5) Uani d 1 . .
H H15A 0.2032 0.9902 0.3162 0.04 Uiso calc 1 . .
H H15B 0.2352 0.7722 0.3289 0.04 Uiso calc 1 . .
C C22 0.02829(10) -0.0709(4) 0.13608(7) 0.0305(5) Uani d 1 . .
C C14 0.15817(11) 0.7423(3) 0.28709(7) 0.0298(5) Uani d 1 . .
H H14A 0.1178 0.8175 0.2801 0.036 Uiso calc 1 . .
H H14B 0.1838 0.7497 0.2642 0.036 Uiso calc 1 . .
C C11 0.13823(11) 0.6107(4) 0.36694(7) 0.0327(5) Uani d 1 . .
H H11A 0.1774 0.5332 0.376 0.039 Uiso calc 1 . .
H H11B 0.1098 0.6076 0.3885 0.039 Uiso calc 1 . .
C C23 -0.00397(12) 0.0804(5) 0.11292(7) 0.0437(7) Uani d 1 . .
H H23 -0.0207 0.1975 0.1253 0.052 Uiso calc 1 . .
C C27 0.05460(16) -0.2407(5) 0.11926(9) 0.0530(8) Uani d 1 . .
H H27 0.0781 -0.3409 0.1351 0.064 Uiso calc 1 . .
C C25 0.01186(19) -0.1125(6) 0.05565(9) 0.0712(11) Uani d 1 . .
H H25 0.0048 -0.1317 0.0278 0.085 Uiso calc 1 . .
N N1 0.1703(3) 1.1099(8) 0.40732(14) 0.0407(10) Uani d 0.834(4) B 1
O O2 0.2120(3) 1.1647(8) 0.44130(15) 0.0543(12) Uani d 0.834(4) B 1
C C3 0.25764(19) 1.0166(7) 0.44597(13) 0.0539(12) Uani d 0.834(4) B 1
C C4 0.3072(2) 1.0094(10) 0.47622(17) 0.0788(19) Uani d 0.834(4) B 1
H H4 0.3129 1.1101 0.4967 0.095 Uiso calc 0.834(4) B 1
C C5 0.3466(2) 0.8448(10) 0.47363(18) 0.0875(19) Uani d 0.834(4) B 1
F F5 0.39628(18) 0.8243(7) 0.50254(13) 0.137(2) Uani d 0.834(4) B 1
C C6 0.3409(2) 0.6939(8) 0.44443(15) 0.0779(18) Uani d 0.834(4) B 1
H H6 0.3712 0.5846 0.4447 0.094 Uiso calc 0.834(4) B 1
C C7 0.29119(19) 0.7031(7) 0.41500(14) 0.0511(11) Uani d 0.834(4) B 1
H H7 0.286 0.6009 0.3948 0.061 Uiso calc 0.834(4) B 1
C C8 0.24853(18) 0.8696(7) 0.41612(12) 0.0417(10) Uani d 0.834(4) B 1
C C9 0.1917(2) 0.9393(8) 0.39323(11) 0.0333(10) Uani d 0.834(4) B 1
N N1A 0.1618(15) 1.068(5) 0.4161(9) 0.0407(10) Uani d 0.166(4) B 2
O O2A 0.1995(13) 1.110(4) 0.4537(7) 0.043(5) Uani d 0.166(4) B 2
C C3A 0.2413(11) 0.952(4) 0.4599(7) 0.0539(12) Uani d 0.166(4) B 2
C C4A 0.2828(10) 0.935(4) 0.4920(7) 0.053(6) Uani d 0.166(4) B 2
H H4A 0.287 1.0355 0.5125 0.063 Uiso calc 0.166(4) B 2
C C5A 0.3184(10) 0.758(4) 0.4923(6) 0.053(6) Uani d 0.166(4) B 2
F F5A 0.3612(6) 0.722(2) 0.5241(4) 0.075(4) Uani d 0.166(4) B 2
C C6A 0.3166(11) 0.613(5) 0.4634(8) 0.0779(18) Uani d 0.166(4) B 2
H H6A 0.3445 0.4969 0.4657 0.094 Uiso calc 0.166(4) B 2
C C7A 0.2723(10) 0.637(4) 0.4301(6) 0.042(5) Uani d 0.166(4) B 2
H H7A 0.268 0.535 0.4098 0.05 Uiso calc 0.166(4) B 2
C C8A 0.2349(11) 0.816(4) 0.4276(7) 0.0417(10) Uani d 0.166(4) B 2
C C9A 0.1845(16) 0.898(5) 0.4012(6) 0.0333(10) Uani d 0.166(4) B 2
C C26 0.0456(2) -0.2611(6) 0.07806(10) 0.0789(12) Uani d 1 . .
C C28 -0.0451(2) 0.2396(8) 0.04751(11) 0.0687(13) Uani d 0.834(4) . .
H H28A -0.066 0.3332 0.065 0.103 Uiso calc 0.834(4) . .
H H28B -0.0769 0.1809 0.0277 0.103 Uiso calc 0.834(4) . .
H H28C -0.0134 0.3168 0.0341 0.103 Uiso calc 0.834(4) . .
C C24 -0.01214(14) 0.0634(6) 0.07216(8) 0.0572(8) Uani d 1 . .
C C28A 0.0987(10) -0.451(4) 0.0673(5) 0.0687(13) Uani d 0.166(4) . .
H H28D 0.0917 -0.5757 0.0829 0.103 Uiso calc 0.166(4) . .
H H28E 0.1423 -0.4014 0.074 0.103 Uiso calc 0.166(4) . .
H H28F 0.0925 -0.4848 0.0391 0.103 Uiso calc 0.166(4) . .
H H13 0.1819(12) 0.458(4) 0.3026(7) 0.033(7) Uiso d 1 . .
H H20 0.1322(12) -0.021(4) 0.1983(7) 0.033(7) Uiso d 1 . .
H H24 -0.045(4) 0.139(12) 0.0572(10) 0.049 Uiso d 0.166(4) . .
H H26 0.0529(16) -0.391(2) 0.0661(6) 0.049 Uiso d 0.834(4) . .

loop_
_atom_site_aniso_label
_atom_site_aniso_U_11
_atom_site_aniso_U_22
_atom_site_aniso_U_33
_atom_site_aniso_U_12
_atom_site_aniso_U_13
_atom_site_aniso_U_23
S21 0.0185(2) 0.0304(3) 0.0289(3) 0.0025(2) 0.0024(2) -0.0006(2)
Cl1 0.0189(2) 0.0275(3) 0.0506(4) -0.0002(2) 0.0047(2) -0.0035(2)
O21B 0.0285(8) 0.0297(9) 0.0423(9) -0.0012(7) 0.0008(7) 0.0041(7)
O21A 0.0235(8) 0.0447(10) 0.0342(9) 0.0107(7) 0.0052(7) 0.0003(8)
N13 0.0170(8) 0.0222(9) 0.0296(10) -0.0014(7) 0.0023(7) -0.0008(8)
N20 0.0203(9) 0.0280(10) 0.0323(10) 0.0033(8) -0.0005(8) -0.0030(8)
C17 0.0261(11) 0.0284(12) 0.0299(12) -0.0050(9) 0.0049(9) 0.0006(9)
C18 0.0307(12) 0.0302(13) 0.0276(11) 0.0003(10) 0.0040(9) 0.0006(10)
C10 0.0221(11) 0.0303(12) 0.0425(14) 0.0038(9) -0.0023(10) -0.0106(11)
C12 0.0233(11) 0.0305(12) 0.0304(12) -0.0019(9) 0.0070(9) -0.0001(10)
C16 0.0204(10) 0.0290(12) 0.0282(11) -0.0045(9) 0.0012(9) -0.0018(9)
C15 0.0258(11) 0.0254(12) 0.0475(15) -0.0044(9) 0.0028(10) -0.0049(11)
C22 0.0235(11) 0.0418(14) 0.0263(11) -0.0068(10) 0.0040(9) -0.0045(10)
C14 0.0280(12) 0.0226(11) 0.0394(13) -0.0041(9) 0.0063(10) 0.0014(10)
C11 0.0283(12) 0.0371(14) 0.0325(12) -0.0006(10) 0.0030(10) -0.0044(10)
C23 0.0307(13) 0.070(2) 0.0314(13) 0.0079(13) 0.0068(10) 0.0041(13)
C27 0.077(2) 0.0389(16) 0.0454(16) -0.0016(15) 0.0174(15) -0.0074(13)
C25 0.089(3) 0.092(3) 0.0327(16) -0.035(2) 0.0056(17) -0.0113(18)
N1 0.034(2) 0.038(3) 0.049(3) 0.0028(16) -0.0058(16) -0.0183(18)
O2 0.043(2) 0.056(3) 0.061(3) 0.0109(19) -0.012(2) -0.036(2)
C3 0.037(2) 0.059(3) 0.063(3) 0.0124(18) -0.0110(18) -0.029(2)
C4 0.045(3) 0.102(5) 0.083(4) 0.020(3) -0.027(2) -0.059(4)
C5 0.049(3) 0.114(5) 0.090(4) 0.031(3) -0.043(3) -0.051(4)
F5 0.087(3) 0.169(4) 0.137(3) 0.064(3) -0.082(2) -0.092(3)
C6 0.050(3) 0.090(4) 0.087(4) 0.034(2) -0.031(2) -0.042(3)
C7 0.032(2) 0.059(3) 0.058(3) 0.0160(19) -0.0135(19) -0.026(2)
C8 0.029(2) 0.046(3) 0.048(3) 0.0052(15) -0.0060(15) -0.0201(18)
C9 0.0253(18) 0.032(3) 0.042(2) -0.0001(15) 0.0004(16) -0.0102(18)
N1A 0.034(2) 0.038(3) 0.049(3) 0.0028(16) -0.0058(16) -0.0183(18)
O2A 0.034(10) 0.051(13) 0.042(11) 0.010(8) -0.002(7) -0.016(8)
C3A 0.037(2) 0.059(3) 0.063(3) 0.0124(18) -0.0110(18) -0.029(2)
C4A 0.029(11) 0.074(16) 0.052(13) 0.017(10) -0.010(9) -0.034(11)
C5A 0.035(10) 0.080(16) 0.040(11) 0.007(10) -0.014(8) -0.024(10)
F5A 0.039(7) 0.105(11) 0.077(9) 0.020(7) -0.023(6) -0.019(8)
C6A 0.050(3) 0.090(4) 0.087(4) 0.034(2) -0.031(2) -0.042(3)
C7A 0.036(11) 0.055(13) 0.035(11) -0.002(9) 0.003(8) -0.020(9)
C8A 0.029(2) 0.046(3) 0.048(3) 0.0052(15) -0.0060(15) -0.0201(18)
C9A 0.0253(18) 0.032(3) 0.042(2) -0.0001(15) 0.0004(16) -0.0102(18)
C26 0.139(4) 0.049(2) 0.054(2) -0.019(2) 0.036(2) -0.0243(18)
C28 0.063(2) 0.109(4) 0.0340(18) 0.012(2) 0.0041(17) 0.021(2)
C24 0.0421(16) 0.096(3) 0.0337(15) -0.0044(17) 0.0064(12) 0.0046(17)
C28A 0.063(2) 0.109(4) 0.0340(18) 0.012(2) 0.0041(17) 0.021(2)

loop_
_atom_type_symbol
_atom_type_description
_atom_type_scat_dispersion_real
_atom_type_scat_dispersion_imag
_atom_type_scat_source
C C 0.0181 0.0091 'International Tables Vol C Tables 4.2.6.8 and 6.1.1.4'
H H 0 0 'International Tables Vol C Tables 4.2.6.8 and 6.1.1.4'
N N 0.0311 0.018 'International Tables Vol C Tables 4.2.6.8 and 6.1.1.4'
O O 0.0492 0.0322 'International Tables Vol C Tables 4.2.6.8 and 6.1.1.4'
F F 0.0727 0.0534 'International Tables Vol C Tables 4.2.6.8 and 6.1.1.4'
S S 0.3331 0.5567 'International Tables Vol C Tables 4.2.6.8 and 6.1.1.4'
Cl Cl 0.3639 0.7018 'International Tables Vol C Tables 4.2.6.8 and 6.1.1.4'

loop_
_geom_angle_atom_site_label_1
_geom_angle_atom_site_label_2
_geom_angle_atom_site_label_3
_geom_angle
O21B S21 O21A 119.67(10)
O21B S21 N20 106.43(10)
O21A S21 N20 108.31(10)
O21B S21 C22 106.68(11)
O21A S21 C22 106.56(11)
N20 S21 C22 108.86(10)
C14 N13 C16 112.87(17)
C14 N13 C12 110.61(17)
C16 N13 C12 109.50(16)
C14 N13 H13 107.0(16)
C16 N13 H13 109.2(16)
C12 N13 H13 107.5(16)
C18 N20 S21 119.67(15)
C18 N20 H20 113.6(17)
S21 N20 H20 109.5(17)
C16 C17 C18 109.80(18)
C16 C17 H17A 109.7
C18 C17 H17A 109.7
C16 C17 H17B 109.7
C18 C17 H17B 109.7
H17A C17 H17B 108.2
N20 C18 C17 110.30(18)
N20 C18 H18A 109.6
C17 C18 H18A 109.6
N20 C18 H18B 109.6
C17 C18 H18B 109.6
H18A C18 H18B 108.1
C9 C10 C15 110.3(2)
C9 C10 C11 112.9(2)
C15 C10 C11 109.24(19)
C15 C10 C9A 122.8(11)
C11 C10 C9A 98.6(11)
C9 C10 H10 108.1
C15 C10 H10 108.1
C11 C10 H10 108.1
N13 C12 C11 111.56(18)
N13 C12 H12A 109.3
C11 C12 H12A 109.3
N13 C12 H12B 109.3
C11 C12 H12B 109.3
H12A C12 H12B 108
N13 C16 C17 113.32(17)
N13 C16 H16A 108.9
C17 C16 H16A 108.9
N13 C16 H16B 108.9
C17 C16 H16B 108.9
H16A C16 H16B 107.7
C14 C15 C10 111.13(18)
C14 C15 H15A 109.4
C10 C15 H15A 109.4
C14 C15 H15B 109.4
C10 C15 H15B 109.4
H15A C15 H15B 108
C27 C22 C23 121.3(2)
C27 C22 S21 119.2(2)
C23 C22 S21 119.43(19)
N13 C14 C15 110.60(19)
N13 C14 H14A 109.5
C15 C14 H14A 109.5
N13 C14 H14B 109.5
C15 C14 H14B 109.5
H14A C14 H14B 108.1
C12 C11 C10 112.3(2)
C12 C11 H11A 109.2
C10 C11 H11A 109.2
C12 C11 H11B 109.2
C10 C11 H11B 109.2
H11A C11 H11B 107.9
C24 C23 C22 121.2(3)
C24 C23 H23 119.4
C22 C23 H23 119.4
C22 C27 C26 117.8(3)
C22 C27 H27 121.1
C26 C27 H27 121.1
C26 C25 C24 122.5(3)
C26 C25 H25 118.8
C24 C25 H25 118.8
C9 N1 O2 107.3(5)
C3 O2 N1 107.3(5)
O2 C3 C8 110.4(4)
O2 C3 C4 125.8(4)
C8 C3 C4 123.8(4)
C5 C4 C3 113.6(4)
C5 C4 H4 123.2
C3 C4 H4 123.2
C4 C5 F5 117.5(4)
C4 C5 C6 125.8(4)
F5 C5 C6 116.8(4)
C7 C6 C5 119.6(4)
C7 C6 H6 120.2
C5 C6 H6 120.2
C6 C7 C8 117.4(4)
C6 C7 H7 121.3
C8 C7 H7 121.3
C3 C8 C7 119.8(4)
C3 C8 C9 103.4(4)
C7 C8 C9 136.8(4)
N1 C9 C8 111.6(4)
N1 C9 C10 119.7(5)
C8 C9 C10 128.6(4)
C9A N1A O2A 108(3)
C3A O2A N1A 107(2)
C4A C3A O2A 124(2)
C4A C3A C8A 126(2)
O2A C3A C8A 110(2)
C3A C4A C5A 113(2)
C3A C4A H4A 123.4
C5A C4A H4A 123.4
C6A C5A F5A 115(2)
C6A C5A C4A 126.6(19)
F5A C5A C4A 118.2(17)
C5A C6A C7A 118(2)
C5A C6A H6A 120.9
C7A C6A H6A 120.9
C8A C7A C6A 118(2)
C8A C7A H7A 120.9
C6A C7A H7A 120.9
C7A C8A C3A 117(2)
C7A C8A C9A 137(2)
C3A C8A C9A 105(2)
N1A C9A C8A 110(2)
N1A C9A C10 116(3)
C8A C9A C10 133(3)
C25 C26 C27 120.0(3)
C25 C26 C28A 133.7(6)
C27 C26 C28A 104.4(7)
C25 C26 H26 118.3(13)
C27 C26 H26 119.8(13)
C28A C26 H26 32(2)
C24 C28 H28A 109.5
C24 C28 H28B 109.5
H28A C28 H28B 109.5
C24 C28 H28C 109.5
H28A C28 H28C 109.5
H28B C28 H28C 109.5
C24 C28 H24 28(7)
H28A C28 H24 104.9
H28B C28 H24 86.4
H28C C28 H24 133.8
C23 C24 C25 117.0(3)
C23 C24 C28 119.5(3)
C25 C24 C28 123.4(3)
C23 C24 H24 120(2)
C25 C24 H24 119(2)
C28 C24 H24 21(7)
C26 C28A H28D 109.5
C26 C28A H28E 109.5
H28D C28A H28E 109.5
C26 C28A H28F 109.5
H28D C28A H28F 109.5
H28E C28A H28F 109.5
C26 C28A H26 28.5(14)
H28D C28A H26 97.9
H28E C28A H26 137.4
H28F C28A H26 90.3

loop_
_geom_bond_atom_site_label_1
_geom_bond_atom_site_label_2
_geom_bond_distance
S21 O21B 1.4339(17)
S21 O21A 1.4344(16)
S21 N20 1.6110(19)
S21 C22 1.767(2)
N13 C14 1.496(3)
N13 C16 1.497(3)
N13 C12 1.505(3)
N13 H13 0.90(3)
N20 C18 1.476(3)
N20 H20 0.87(3)
C17 C16 1.519(3)
C17 C18 1.521(3)
C17 H17A 0.99
C17 H17B 0.99
C18 H18A 0.99
C18 H18B 0.99
C10 C9 1.490(5)
C10 C15 1.531(3)
C10 C11 1.538(3)
C10 C9A 1.562(18)
C10 H10 1
C12 C11 1.515(3)
C12 H12A 0.99
C12 H12B 0.99
C16 H16A 0.99
C16 H16B 0.99
C15 C14 1.511(3)
C15 H15A 0.99
C15 H15B 0.99
C22 C27 1.377(4)
C22 C23 1.390(4)
C14 H14A 0.99
C14 H14B 0.99
C11 H11A 0.99
C11 H11B 0.99
C23 C24 1.381(4)
C23 H23 0.95
C27 C26 1.399(4)
C27 H27 0.95
C25 C26 1.379(5)
C25 C24 1.383(5)
C25 H25 0.95
N1 C9 1.299(8)
N1 O2 1.427(8)
O2 C3 1.356(7)
C3 C8 1.387(6)
C3 C4 1.396(6)
C4 C5 1.356(7)
C4 H4 0.95
C5 F5 1.373(5)
C5 C6 1.386(6)
C6 C7 1.380(6)
C6 H6 0.95
C7 C8 1.405(6)
C7 H7 0.95
C8 C9 1.438(7)
N1A C9A 1.31(5)
N1A O2A 1.46(4)
O2A C3A 1.35(4)
C3A C4A 1.34(3)
C3A C8A 1.40(3)
C4A C5A 1.37(3)
C4A H4A 0.95
C5A C6A 1.35(3)
C5A F5A 1.36(2)
C6A C7A 1.41(3)
C6A H6A 0.95
C7A C8A 1.39(3)
C7A H7A 0.95
C8A C9A 1.43(4)
C26 C28A 1.72(2)
C26 H26 0.949(9)
C28 C24 1.538(5)
C28 H28A 0.98
C28 H28B 0.98
C28 H28C 0.98
C28 H24 0.73(9)
C24 H24 0.957(10)
C28A H28D 0.98
C28A H28E 0.98
C28A H28F 0.98
C28A H26 1.04(3)

loop_
_geom_hbond_atom_site_label_D
_geom_hbond_atom_site_label_H
_geom_hbond_atom_site_label_A
_geom_hbond_site_symmetry_A
_geom_hbond_distance_DH
_geom_hbond_distance_HA
_geom_hbond_distance_DA
_geom_hbond_angle_DHA
N13 H13 Cl1 . 0.90(3) 2.17(3) 3.0727(18) 174(2)
N20 H20 Cl1 4_545 0.87(3) 2.30(3) 3.145(2) 165(2)
C15 H15A Cl1 1_565 0.99 2.72 3.632(2) 153.1
C17 H17B Cl1 4 0.99 2.79 3.733(2) 160.4
C12 H12A O21A 2 0.99 2.65 3.373(3) 130.1
C12 H12B O21B 2_565 0.99 2.52 3.499(3) 171.1
C16 H16A O21B 1_565 0.99 2.41 3.206(3) 136.9
C16 H16B O21A 2 0.99 2.46 3.288(3) 141.3
C4A H4A O2A 7_576 0.95 2.56 3.47(4) 159.5

loop_
_geom_torsion_atom_site_label_1
_geom_torsion_atom_site_label_2
_geom_torsion_atom_site_label_3
_geom_torsion_atom_site_label_4
_geom_torsion
O21B S21 N20 C18 -178.60(16)
O21A S21 N20 C18 -48.72(19)
C22 S21 N20 C18 66.76(19)
S21 N20 C18 C17 143.00(16)
C16 C17 C18 N20 -67.4(2)
C14 N13 C12 C11 -56.2(2)
C16 N13 C12 C11 178.79(18)
C14 N13 C16 C17 64.7(2)
C12 N13 C16 C17 -171.62(18)
C18 C17 C16 N13 -179.03(18)
C9 C10 C15 C14 -179.6(3)
C11 C10 C15 C14 55.7(3)
C9A C10 C15 C14 170.1(15)
O21B S21 C22 C27 -28.6(2)
O21A S21 C22 C27 -157.5(2)
N20 S21 C22 C27 85.9(2)
O21B S21 C22 C23 150.2(2)
O21A S21 C22 C23 21.3(2)
N20 S21 C22 C23 -95.3(2)
C16 N13 C14 C15 -178.03(17)
C12 N13 C14 C15 58.9(2)
C10 C15 C14 N13 -59.5(2)
N13 C12 C11 C10 54.1(3)
C9 C10 C11 C12 -176.3(3)
C15 C10 C11 C12 -53.1(2)
C9A C10 C11 C12 177.6(14)
C27 C22 C23 C24 1.5(4)
S21 C22 C23 C24 -177.2(2)
C23 C22 C27 C26 -2.6(4)
S21 C22 C27 C26 176.2(3)
C9 N1 O2 C3 -0.5(4)
N1 O2 C3 C8 1.2(5)
N1 O2 C3 C4 -178.7(5)
O2 C3 C4 C5 -179.5(6)
C8 C3 C4 C5 0.6(9)
C3 C4 C5 F5 -179.2(6)
C3 C4 C5 C6 0.4(11)
C4 C5 C6 C7 -1.0(11)
F5 C5 C6 C7 178.6(6)
C5 C6 C7 C8 0.6(8)
O2 C3 C8 C7 179.1(4)
C4 C3 C8 C7 -0.9(7)
O2 C3 C8 C9 -1.4(5)
C4 C3 C8 C9 178.6(5)
C6 C7 C8 C3 0.3(7)
C6 C7 C8 C9 -178.9(5)
O2 N1 C9 C8 -0.4(4)
O2 N1 C9 C10 176.7(3)
C3 C8 C9 N1 1.1(4)
C7 C8 C9 N1 -179.6(5)
C3 C8 C9 C10 -175.6(3)
C7 C8 C9 C10 3.7(7)
C15 C10 C9 N1 113.6(3)
C11 C10 C9 N1 -123.8(3)
C15 C10 C9 C8 -69.8(4)
C11 C10 C9 C8 52.7(4)
C9A N1A O2A C3A -3(3)
N1A O2A C3A C4A -178(2)
N1A O2A C3A C8A 3(3)
O2A C3A C4A C5A 178(2)
C8A C3A C4A C5A -4(4)
C3A C4A C5A C6A 3(4)
C3A C4A C5A F5A -178(2)
F5A C5A C6A C7A 178(2)
C4A C5A C6A C7A -3(5)
C5A C6A C7A C8A 3(4)
C6A C7A C8A C3A -4(3)
C6A C7A C8A C9A -177(3)
C4A C3A C8A C7A 5(4)
O2A C3A C8A C7A -176.6(19)
C4A C3A C8A C9A 180(3)
O2A C3A C8A C9A -2(3)
O2A N1A C9A C8A 2(3)
O2A N1A C9A C10 -173.7(18)
C7A C8A C9A N1A 173(3)
C3A C8A C9A N1A 0(3)
C7A C8A C9A C10 -12(5)
C3A C8A C9A C10 175(2)
C15 C10 C9A N1A 112(2)
C11 C10 C9A N1A -128(2)
C15 C10 C9A C8A -63(3)
C11 C10 C9A C8A 57(3)
C24 C25 C26 C27 2.4(6)
C24 C25 C26 C28A -158.9(11)
C22 C27 C26 C25 0.7(5)
C22 C27 C26 C28A 166.8(8)
C22 C23 C24 C25 1.5(4)
C22 C23 C24 C28 -176.9(3)
C26 C25 C24 C23 -3.4(5)
C26 C25 C24 C28 174.8(4)

_cod_database_fobs_code 2021297
